data_4309448
loop_
_publ_author_name
'Xuenian Chen'
'Soyoung Lim'
'Christine E. Ple\<cnik'
'Shengming Liu'
'Bin Du'
'Edward A. Meyers'
'Sheldon G. Shore'

_publ_section_title
;
Europium(II) and Ytterbium(II) Cyclic Organohydroborates with Agostic
Interactions
;
_journal_name_full 'Inorganic Chemistry'
_journal_page_first 6052
_journal_page_last 6061
_journal_paper_doi 10.1021/ic050573i
_journal_volume 44
_journal_year 2005
_chemical_formula_sum 'C40 H88 B4 N2 Yb'
_chemical_formula_weight 813.40
_chemical_name_systematic
; 
 ? 
;
_space_group_IT_number 15
_symmetry_cell_setting monoclinic
_symmetry_space_group_name_Hall '-C 2yc'
_symmetry_space_group_name_H-M 'C 1 2/c 1'
_atom_sites_solution_hydrogens geom
_atom_sites_solution_primary direct
_atom_sites_solution_secondary difmap
_audit_creation_method SHELXL-97
_cell_angle_alpha 90.00
_cell_angle_beta 102.72
_cell_angle_gamma 90.00
_cell_formula_units_Z 4
_cell_length_a 10.6239(10)
_cell_length_b 20.1448(10)
_cell_length_c 20.7248(10)
_cell_measurement_temperature 150(2)
_cell_volume 4326.6(5)
_computing_cell_refinement 'Bruker XSCANS'
_computing_data_collection 'Bruker XSCANS'
_computing_data_reduction 'Bruker SHELXTL'
_computing_molecular_graphics 'Bruker SHELXTL'
_computing_publication_material 'Bruker SHELXTL'
_computing_structure_refinement 'SHELXL-97 (Sheldrick, 1997)'
_computing_structure_solution 'SHELXS-97 (Sheldrick, 1990)'
_diffrn_ambient_temperature 150(2)
_diffrn_measured_fraction_theta_full 0.997
_diffrn_measured_fraction_theta_max 0.997
_diffrn_measurement_device_type 'Bruker P4'
_diffrn_measurement_method '\w scans'
_diffrn_radiation_monochromator graphite
_diffrn_radiation_source 'fine-focus sealed tube'
_diffrn_radiation_type MoK\a
_diffrn_radiation_wavelength 0.71073
_diffrn_reflns_av_R_equivalents 0.0087
_diffrn_reflns_av_sigmaI/netI 0.0157
_diffrn_reflns_limit_h_max 13
_diffrn_reflns_limit_h_min -13
_diffrn_reflns_limit_k_max 26
_diffrn_reflns_limit_k_min -25
_diffrn_reflns_limit_l_max 26
_diffrn_reflns_limit_l_min -26
_diffrn_reflns_number 9619
_diffrn_reflns_theta_full 27.49
_diffrn_reflns_theta_max 27.49
_diffrn_reflns_theta_min 2.21
_exptl_absorpt_coefficient_mu 2.189
_exptl_absorpt_correction_T_max 0.7791
_exptl_absorpt_correction_T_min 0.6216
_exptl_absorpt_correction_type none
_exptl_crystal_density_diffrn 1.249
_exptl_crystal_density_method 'not measured'
_exptl_crystal_F_000 1728
_exptl_crystal_size_max 0.24
_exptl_crystal_size_mid 0.21
_exptl_crystal_size_min 0.12
_refine_diff_density_max 1.448
_refine_diff_density_min -0.891
_refine_diff_density_rms 0.200
_refine_ls_extinction_method none
_refine_ls_goodness_of_fit_ref 1.254
_refine_ls_hydrogen_treatment mixed
_refine_ls_matrix_type full
_refine_ls_number_parameters 341
_refine_ls_number_reflns 4944
_refine_ls_number_restraints 0
_refine_ls_restrained_S_all 1.254
_refine_ls_R_factor_all 0.0247
_refine_ls_R_factor_gt 0.0226
_refine_ls_shift/su_max 0.001
_refine_ls_shift/su_mean 0.000
_refine_ls_structure_factor_coef Fsqd
_refine_ls_weighting_details 'calc w=1/[\s^2^(Fo^2^)+(0.0532P)^2^+3.7774P] where P=(Fo^2^+2Fc^2^)/3'
_refine_ls_weighting_scheme calc
_refine_ls_wR_factor_gt 0.0670
_refine_ls_wR_factor_ref 0.0810
_reflns_number_gt 4801
_reflns_number_total 4944
_reflns_threshold_expression >2sigma(I)
_cod_data_source_file ic050573isi20050413_044257_4.cif
_cod_data_source_block complex6
_cod_depositor_comments
;
The following automatic conversions were performed:
'_symmetry_cell_setting' value 'Monoclinic' changed to 'monoclinic'
according to '/home/saulius/struct/CIF-dictionaries/cif_core.dic'
dictionary named 'cif_core.dic' version 2.4.1 from 2010-06-29.

Automatic conversion script
Id: cif_fix_enum 1527 2010-12-29 10:47:43Z saulius 
;
_cod_original_cell_volume 4326.5(5)
_cod_database_code 4309448

loop_
_symmetry_equiv_pos_as_xyz
'x, y, z'
'-x, y, -z+1/2'
'x+1/2, y+1/2, z'
'-x+1/2, y+1/2, -z+1/2'
'-x, -y, -z'
'x, -y, z-1/2'
'-x+1/2, -y+1/2, -z'
'x+1/2, -y+1/2, z-1/2'

loop_
_atom_site_label
_atom_site_type_symbol
_atom_site_fract_x
_atom_site_fract_y
_atom_site_fract_z
_atom_site_U_iso_or_equiv
_atom_site_adp_type
_atom_site_occupancy
_atom_site_symmetry_multiplicity
_atom_site_calc_flag
_atom_site_refinement_flags
_atom_site_disorder_assembly
_atom_site_disorder_group
Yb Yb 0.5000 0.597221(6) 0.7500 0.01587(7) Uani 1 2 d S . .
N N 0.6566(3) 0.39053(16) 0.63523(16) 0.0369(6) Uani 1 1 d . . .
C5 C 0.7111(9) 0.4569(3) 0.6335(5) 0.116(3) Uani 1 1 d . . .
H5A H 0.6498 0.4899 0.6429 0.175 Uiso 1 1 calc . . .
H5B H 0.7279 0.4652 0.5896 0.175 Uiso 1 1 calc . . .
H5C H 0.7920 0.4600 0.6669 0.175 Uiso 1 1 calc . . .
C6 C 0.5949(9) 0.3832(4) 0.6941(4) 0.098(3) Uani 1 1 d . . .
H6A H 0.5458 0.4235 0.6988 0.147 Uiso 1 1 calc . . .
H6B H 0.6623 0.3766 0.7343 0.147 Uiso 1 1 calc . . .
H6C H 0.5368 0.3449 0.6874 0.147 Uiso 1 1 calc . . .
C3 C 0.7320(13) 0.3367(5) 0.6231(9) 0.236(9) Uani 1 1 d . . .
H3A H 0.8122 0.3353 0.6572 0.353 Uiso 1 1 calc . . .
H3B H 0.7524 0.3420 0.5795 0.353 Uiso 1 1 calc . . .
H3C H 0.6840 0.2953 0.6241 0.353 Uiso 1 1 calc . . .
C4 C 0.5384(18) 0.3920(8) 0.5847(9) 0.231(10) Uani 1 1 d . . .
H4A H 0.4851 0.4294 0.5929 0.347 Uiso 1 1 calc . . .
H4B H 0.4910 0.3504 0.5860 0.347 Uiso 1 1 calc . . .
H4C H 0.5590 0.3970 0.5412 0.347 Uiso 1 1 calc . . .
B1 B 0.3196(3) 0.53066(14) 0.66819(14) 0.0218(5) Uani 1 1 d . . .
H1A H 0.337(4) 0.5114(19) 0.7205(19) 0.042(10) Uiso 1 1 d . . .
H1B H 0.415(4) 0.5317(19) 0.6523(19) 0.038(10) Uiso 1 1 d . . .
C11 C 0.2448(3) 0.60245(12) 0.65942(16) 0.0215(6) Uani 1 1 d . . .
H11 H 0.280(3) 0.6405(18) 0.6858(17) 0.030(8) Uiso 1 1 d . . .
C12 C 0.2216(3) 0.62439(18) 0.58639(16) 0.0350(7) Uani 1 1 d . . .
H12B H 0.158(4) 0.668(2) 0.581(2) 0.047(11) Uiso 1 1 d . . .
H12A H 0.297(4) 0.634(2) 0.576(2) 0.040(10) Uiso 1 1 d . . .
C13 C 0.1542(3) 0.5724(2) 0.53610(16) 0.0426(8) Uani 1 1 d . . .
H13B H 0.060(4) 0.572(2) 0.536(2) 0.043(10) Uiso 1 1 d . . .
H13A H 0.156(6) 0.584(3) 0.494(4) 0.079(19) Uiso 1 1 d . . .
C14 C 0.2042(3) 0.5013(2) 0.54969(17) 0.0429(8) Uani 1 1 d . . .
H14B H 0.141(4) 0.4679(19) 0.5223(18) 0.038(9) Uiso 1 1 d . . .
H14A H 0.284(4) 0.496(2) 0.535(2) 0.051(11) Uiso 1 1 d . . .
C15 C 0.2224(3) 0.47942(15) 0.62210(15) 0.0312(6) Uani 1 1 d . . .
H15 H 0.258(4) 0.432(2) 0.6235(19) 0.041(10) Uiso 1 1 d . . .
C16 C 0.0952(3) 0.47478(15) 0.64618(18) 0.0345(7) Uani 1 1 d . . .
H16B H 0.120(4) 0.452(2) 0.690(2) 0.043(10) Uiso 1 1 d . . .
H16A H 0.038(4) 0.448(2) 0.616(2) 0.057(12) Uiso 1 1 d . . .
C17 C 0.0288(3) 0.54110(15) 0.65406(16) 0.0299(6) Uani 1 1 d . . .
H17B H -0.038(3) 0.5353(17) 0.6832(17) 0.031(8) Uiso 1 1 d . . .
H17A H -0.016(4) 0.557(2) 0.613(2) 0.040(10) Uiso 1 1 d . . .
C18 C 0.1212(3) 0.59614(13) 0.68589(19) 0.0275(7) Uani 1 1 d . . .
H18B H 0.141(5) 0.5868(19) 0.734(2) 0.041(12) Uiso 1 1 d . . .
H18A H 0.069(4) 0.639(2) 0.685(2) 0.046(11) Uiso 1 1 d . . .
B2 B 0.6057(3) 0.67168(15) 0.66233(14) 0.0224(5) Uani 1 1 d . . .
H2B H 0.658(4) 0.618(2) 0.6866(18) 0.031(8) Uiso 1 1 d . . .
H2A H 0.515(4) 0.6831(19) 0.6791(19) 0.036(9) Uiso 1 1 d . . .
C21 C 0.5837(3) 0.67063(13) 0.58252(13) 0.0256(5) Uani 1 1 d . . .
H21 H 0.529(4) 0.634(2) 0.5606(18) 0.038(9) Uiso 1 1 d . . .
C22 C 0.5199(3) 0.73635(16) 0.55450(14) 0.0303(6) Uani 1 1 d . . .
H22B H 0.511(4) 0.7396(19) 0.5047(19) 0.039(10) Uiso 1 1 d . . .
H22A H 0.439(3) 0.7385(17) 0.5620(16) 0.028(8) Uiso 1 1 d . . .
C23 C 0.5885(3) 0.79961(15) 0.58518(16) 0.0347(7) Uani 1 1 d . . .
H23B H 0.664(4) 0.8079(18) 0.5628(18) 0.029(9) Uiso 1 1 d . . .
H23A H 0.533(4) 0.8353(19) 0.5744(18) 0.030(9) Uiso 1 1 d . . .
C24 C 0.6382(4) 0.79699(16) 0.66080(17) 0.0385(7) Uani 1 1 d . . .
H24B H 0.580(4) 0.808(2) 0.683(2) 0.036(10) Uiso 1 1 d . . .
H24A H 0.696(4) 0.843(2) 0.671(2) 0.053(12) Uiso 1 1 d . . .
C25 C 0.7040(3) 0.73223(15) 0.68769(14) 0.0295(6) Uani 1 1 d . . .
H25 H 0.731(4) 0.7371(19) 0.734(2) 0.042(10) Uiso 1 1 d . . .
C26 C 0.8324(3) 0.71921(18) 0.66711(17) 0.0378(7) Uani 1 1 d . . .
H26B H 0.889(4) 0.757(2) 0.6779(19) 0.037(9) Uiso 1 1 d . . .
H26A H 0.881(5) 0.678(2) 0.690(2) 0.060(13) Uiso 1 1 d . . .
C27 C 0.8211(3) 0.70419(18) 0.59302(17) 0.0374(7) Uani 1 1 d . . .
H27B H 0.806(3) 0.7469(18) 0.5687(18) 0.032(9) Uiso 1 1 d . . .
H27A H 0.897(5) 0.687(2) 0.587(2) 0.063(13) Uiso 1 1 d . . .
C28 C 0.7128(3) 0.65609(17) 0.56366(16) 0.0340(6) Uani 1 1 d . . .
H28B H 0.749(5) 0.6066(19) 0.577(2) 0.042(12) Uiso 1 1 d . . .
H28A H 0.708(4) 0.656(2) 0.514(2) 0.053(12) Uiso 1 1 d . . .

loop_
_atom_site_aniso_label
_atom_site_aniso_U_11
_atom_site_aniso_U_22
_atom_site_aniso_U_33
_atom_site_aniso_U_23
_atom_site_aniso_U_13
_atom_site_aniso_U_12
Yb 0.01514(10) 0.01873(10) 0.01394(9) 0.000 0.00360(6) 0.000
N 0.0379(16) 0.0390(13) 0.0349(16) -0.0043(12) 0.0102(13) -0.0018(12)
C5 0.145(7) 0.071(4) 0.166(7) -0.021(4) 0.107(6) -0.049(4)
C6 0.152(7) 0.086(4) 0.073(4) -0.011(3) 0.062(4) -0.044(5)
C3 0.227(12) 0.101(6) 0.46(2) 0.108(10) 0.260(15) 0.103(8)
C4 0.182(15) 0.223(16) 0.213(17) -0.083(11) -0.121(13) 0.039(10)
B1 0.0189(12) 0.0232(13) 0.0220(13) -0.0032(10) 0.0019(10) 0.0004(10)
C11 0.0170(13) 0.0215(13) 0.0241(14) -0.0013(9) 0.0007(11) -0.0002(8)
C12 0.0247(14) 0.0457(19) 0.0325(16) 0.0145(14) 0.0017(12) -0.0003(13)
C13 0.0262(15) 0.080(3) 0.0190(14) 0.0026(16) -0.0017(11) -0.0028(16)
C14 0.0297(15) 0.067(2) 0.0300(15) -0.0240(15) 0.0023(12) -0.0033(15)
C15 0.0239(13) 0.0287(14) 0.0391(15) -0.0121(12) 0.0031(11) -0.0010(11)
C16 0.0262(14) 0.0293(15) 0.0469(18) -0.0089(13) 0.0053(13) -0.0090(11)
C17 0.0181(12) 0.0360(14) 0.0357(15) -0.0058(12) 0.0059(11) -0.0036(11)
C18 0.0202(14) 0.0315(16) 0.0308(17) -0.0071(10) 0.0058(12) 0.0012(9)
B2 0.0229(13) 0.0248(14) 0.0216(13) 0.0059(10) 0.0093(11) 0.0018(10)
C21 0.0273(13) 0.0268(13) 0.0236(12) 0.0051(10) 0.0074(10) -0.0001(10)
C22 0.0281(14) 0.0364(15) 0.0262(13) 0.0095(11) 0.0060(11) 0.0034(11)
C23 0.0435(17) 0.0238(14) 0.0346(15) 0.0119(11) 0.0040(13) 0.0044(12)
C24 0.055(2) 0.0263(14) 0.0324(16) 0.0023(12) 0.0054(15) 0.0021(14)
C25 0.0346(15) 0.0289(13) 0.0239(13) 0.0045(11) 0.0040(11) -0.0025(11)
C26 0.0264(14) 0.0460(18) 0.0389(16) 0.0154(14) 0.0026(12) -0.0089(13)
C27 0.0251(14) 0.0500(18) 0.0407(17) 0.0194(15) 0.0150(12) 0.0049(13)
C28 0.0376(16) 0.0391(16) 0.0294(15) 0.0076(12) 0.0164(12) 0.0085(13)

loop_
_atom_type_symbol
_atom_type_description
_atom_type_scat_dispersion_real
_atom_type_scat_dispersion_imag
_atom_type_scat_source
C C 0.0033 0.0016 'International Tables Vol C Tables 4.2.6.8 and 6.1.1.4'
H H 0.0000 0.0000 'International Tables Vol C Tables 4.2.6.8 and 6.1.1.4'
B B 0.0013 0.0007 'International Tables Vol C Tables 4.2.6.8 and 6.1.1.4'
N N 0.0061 0.0033 'International Tables Vol C Tables 4.2.6.8 and 6.1.1.4'
Yb Yb -0.3850 5.5486 'International Tables Vol C Tables 4.2.6.8 and 6.1.1.4'

loop_
_geom_angle_atom_site_label_1
_geom_angle_atom_site_label_2
_geom_angle_atom_site_label_3
_geom_angle
_geom_angle_site_symmetry_1
_geom_angle_site_symmetry_3
_geom_angle_publ_flag
B1 Yb B1 118.68(13) . 2_656 ?
B1 Yb B2 110.80(9) . 2_656 ?
B1 Yb B2 101.30(9) 2_656 2_656 ?
B1 Yb B2 101.30(9) . . ?
B1 Yb B2 110.80(9) 2_656 . ?
B2 Yb B2 114.60(13) 2_656 . ?
B1 Yb C11 33.68(8) . . ?
B1 Yb C11 150.30(8) 2_656 . ?
B2 Yb C11 87.11(9) 2_656 . ?
B2 Yb C11 90.67(9) . . ?
B1 Yb C11 150.30(8) . 2_656 ?
B1 Yb C11 33.68(8) 2_656 2_656 ?
B2 Yb C11 90.67(9) 2_656 2_656 ?
B2 Yb C11 87.11(9) . 2_656 ?
C11 Yb C11 175.89(9) . 2_656 ?
B1 Yb H1A 25.4(9) . . ?
B1 Yb H1A 100.2(9) 2_656 . ?
B2 Yb H1A 100.4(9) 2_656 . ?
B2 Yb H1A 126.0(9) . . ?
C11 Yb H1A 50.1(9) . . ?
C11 Yb H1A 133.8(9) 2_656 . ?
B1 Yb H1B 25.5(9) . . ?
B1 Yb H1B 110.3(9) 2_656 . ?
B2 Yb H1B 135.4(9) 2_656 . ?
B2 Yb H1B 83.0(9) . . ?
C11 Yb H1B 50.4(9) . . ?
C11 Yb H1B 132.5(9) 2_656 . ?
H1A Yb H1B 44.5(13) . . ?
B1 Yb H11 52.4(8) . . ?
B1 Yb H11 163.0(8) 2_656 . ?
B2 Yb H11 72.8(8) 2_656 . ?
B2 Yb H11 86.0(8) . . ?
C11 Yb H11 18.7(8) . . ?
C11 Yb H11 157.3(8) 2_656 . ?
H1A Yb H11 66.1(11) . . ?
H1B Yb H11 67.8(12) . . ?
B1 Yb H2B 103.6(9) . . ?
B1 Yb H2B 86.8(9) 2_656 . ?
B2 Yb H2B 134.4(10) 2_656 . ?
B2 Yb H2B 27.1(9) . . ?
C11 Yb H2B 107.7(9) . . ?
C11 Yb H2B 71.6(9) 2_656 . ?
H1A Yb H2B 122.4(13) . . ?
H1B Yb H2B 79.2(13) . . ?
H11 Yb H2B 108.9(12) . . ?
B1 Yb H2A 96.5(10) . . ?
B1 Yb H2A 130.9(10) 2_656 . ?
B2 Yb H2A 96.1(10) 2_656 . ?
B2 Yb H2A 23.2(10) . . ?
C11 Yb H2A 75.3(10) . . ?
C11 Yb H2A 101.5(10) 2_656 . ?
H1A Yb H2A 121.3(13) . . ?
H1B Yb H2A 86.6(13) . . ?
H11 Yb H2A 66.1(12) . . ?
H2B Yb H2A 50.2(13) . . ?
C3 N C4 108.9(11) . . ?
C3 N C5 117.3(7) . . ?
C4 N C5 104.5(9) . . ?
C3 N C6 115.8(7) . . ?
C4 N C6 97.1(11) . . ?
C5 N C6 110.6(5) . . ?
N C5 H5A 109.5 . . ?
N C5 H5B 109.5 . . ?
H5A C5 H5B 109.5 . . ?
N C5 H5C 109.5 . . ?
H5A C5 H5C 109.5 . . ?
H5B C5 H5C 109.5 . . ?
N C6 H6A 109.5 . . ?
N C6 H6B 109.5 . . ?
H6A C6 H6B 109.5 . . ?
N C6 H6C 109.5 . . ?
H6A C6 H6C 109.5 . . ?
H6B C6 H6C 109.5 . . ?
N C3 H3A 109.5 . . ?
N C3 H3B 109.5 . . ?
H3A C3 H3B 109.5 . . ?
N C3 H3C 109.5 . . ?
H3A C3 H3C 109.5 . . ?
H3B C3 H3C 109.5 . . ?
N C4 H4A 109.5 . . ?
N C4 H4B 109.5 . . ?
H4A C4 H4B 109.5 . . ?
N C4 H4C 109.5 . . ?
H4A C4 H4C 109.5 . . ?
H4B C4 H4C 109.5 . . ?
C15 B1 C11 105.5(2) . . ?
C15 B1 Yb 170.8(2) . . ?
C11 B1 Yb 83.59(15) . . ?
C15 B1 H1A 107(2) . . ?
C11 B1 H1A 113(2) . . ?
Yb B1 H1A 67.2(19) . . ?
C15 B1 H1B 109.7(19) . . ?
C11 B1 H1B 113.2(19) . . ?
Yb B1 H1B 66.8(19) . . ?
H1A B1 H1B 108(3) . . ?
C18 C11 C12 114.2(3) . . ?
C18 C11 B1 108.6(2) . . ?
C12 C11 B1 109.3(2) . . ?
C18 C11 Yb 120.6(2) . . ?
C12 C11 Yb 124.2(2) . . ?
B1 C11 Yb 62.73(14) . . ?
C18 C11 H11 97(2) . . ?
C12 C11 H11 107(2) . . ?
B1 C11 H11 121(2) . . ?
Yb C11 H11 58(2) . . ?
C13 C12 C11 114.8(3) . . ?
C13 C12 H12B 107(2) . . ?
C11 C12 H12B 107(2) . . ?
C13 C12 H12A 107(3) . . ?
C11 C12 H12A 110(3) . . ?
H12B C12 H12A 111(3) . . ?
C14 C13 C12 114.9(3) . . ?
C14 C13 H13B 108(3) . . ?
C12 C13 H13B 109(3) . . ?
C14 C13 H13A 110(4) . . ?
C12 C13 H13A 112(4) . . ?
H13B C13 H13A 103(5) . . ?
C13 C14 C15 114.3(3) . . ?
C13 C14 H14B 111(2) . . ?
C15 C14 H14B 106(2) . . ?
C13 C14 H14A 110(3) . . ?
C15 C14 H14A 110(3) . . ?
H14B C14 H14A 105(3) . . ?
C14 C15 C16 113.8(3) . . ?
C14 C15 B1 108.7(3) . . ?
C16 C15 B1 109.8(2) . . ?
C14 C15 H15 105(2) . . ?
C16 C15 H15 106(2) . . ?
B1 C15 H15 113(2) . . ?
C17 C16 C15 115.9(2) . . ?
C17 C16 H16B 110(2) . . ?
C15 C16 H16B 104(2) . . ?
C17 C16 H16A 109(3) . . ?
C15 C16 H16A 108(3) . . ?
H16B C16 H16A 109(4) . . ?
C18 C17 C16 114.2(2) . . ?
C18 C17 H17B 107(2) . . ?
C16 C17 H17B 110.6(19) . . ?
C18 C17 H17A 107(2) . . ?
C16 C17 H17A 111(2) . . ?
H17B C17 H17A 107(3) . . ?
C17 C18 C11 115.1(2) . . ?
C17 C18 H18B 106(2) . . ?
C11 C18 H18B 111(3) . . ?
C17 C18 H18A 108(2) . . ?
C11 C18 H18A 115(2) . . ?
H18B C18 H18A 100(3) . . ?
C25 B2 C21 106.2(2) . . ?
C25 B2 Yb 121.35(18) . . ?
C21 B2 Yb 132.35(19) . . ?
C25 B2 H2B 108.6(17) . . ?
C21 B2 H2B 110.3(17) . . ?
Yb B2 H2B 59.0(17) . . ?
C25 B2 H2A 107(2) . . ?
C21 B2 H2A 112(2) . . ?
Yb B2 H2A 54(2) . . ?
H2B B2 H2A 113(3) . . ?
C28 C21 C22 114.3(2) . . ?
C28 C21 B2 109.1(2) . . ?
C22 C21 B2 109.0(2) . . ?
C28 C21 H21 102(2) . . ?
C22 C21 H21 108(2) . . ?
B2 C21 H21 115(2) . . ?
C23 C22 C21 115.3(2) . . ?
C23 C22 H22B 107(2) . . ?
C21 C22 H22B 112(2) . . ?
C23 C22 H22A 106(2) . . ?
C21 C22 H22A 109(2) . . ?
H22B C22 H22A 107(3) . . ?
C22 C23 C24 114.7(2) . . ?
C22 C23 H23B 107(2) . . ?
C24 C23 H23B 110(2) . . ?
C22 C23 H23A 109(2) . . ?
C24 C23 H23A 109(2) . . ?
H23B C23 H23A 107(3) . . ?
C25 C24 C23 115.3(3) . . ?
C25 C24 H24B 110(3) . . ?
C23 C24 H24B 114(3) . . ?
C25 C24 H24A 117(2) . . ?
C23 C24 H24A 103(2) . . ?
H24B C24 H24A 97(4) . . ?
C24 C25 C26 114.0(3) . . ?
C24 C25 B2 108.3(2) . . ?
C26 C25 B2 109.3(2) . . ?
C24 C25 H25 107(2) . . ?
C26 C25 H25 102(2) . . ?
B2 C25 H25 116(2) . . ?
C25 C26 C27 115.5(3) . . ?
C25 C26 H26B 110(2) . . ?
C27 C26 H26B 107(2) . . ?
C25 C26 H26A 113(3) . . ?
C27 C26 H26A 103(3) . . ?
H26B C26 H26A 108(3) . . ?
C28 C27 C26 114.1(2) . . ?
C28 C27 H27B 109(2) . . ?
C26 C27 H27B 108(2) . . ?
C28 C27 H27A 108(3) . . ?
C26 C27 H27A 109(3) . . ?
H27B C27 H27A 108(4) . . ?
C27 C28 C21 114.5(3) . . ?
C27 C28 H28B 107(3) . . ?
C21 C28 H28B 113(3) . . ?
C27 C28 H28A 106(2) . . ?
C21 C28 H28A 115(2) . . ?
H28B C28 H28A 101(4) . . ?

loop_
_geom_bond_atom_site_label_1
_geom_bond_atom_site_label_2
_geom_bond_distance
_geom_bond_site_symmetry_2
_geom_bond_publ_flag
Yb B1 2.630(3) . ?
Yb B1 2.630(3) 2_656 ?
Yb B2 2.777(3) 2_656 ?
Yb B2 2.777(3) . ?
Yb C11 2.940(3) . ?
Yb C11 2.940(3) 2_656 ?
Yb H1A 2.43(4) . ?
Yb H1B 2.42(4) . ?
Yb H11 2.57(4) . ?
Yb H2B 2.39(4) . ?
Yb H2A 2.30(4) . ?
N C3 1.403(8) . ?
N C4 1.447(13) . ?
N C5 1.459(6) . ?
N C6 1.514(7) . ?
C5 H5A 0.9800 . ?
C5 H5B 0.9800 . ?
C5 H5C 0.9800 . ?
C6 H6A 0.9800 . ?
C6 H6B 0.9800 . ?
C6 H6C 0.9800 . ?
C3 H3A 0.9800 . ?
C3 H3B 0.9800 . ?
C3 H3C 0.9800 . ?
C4 H4A 0.9800 . ?
C4 H4B 0.9800 . ?
C4 H4C 0.9800 . ?
B1 C15 1.615(4) . ?
B1 C11 1.641(4) . ?
B1 H1A 1.13(4) . ?
B1 H1B 1.13(4) . ?
C11 C18 1.536(5) . ?
C11 C12 1.544(4) . ?
C11 H11 0.97(4) . ?
C12 C13 1.539(5) . ?
C12 H12B 1.10(4) . ?
C12 H12A 0.89(4) . ?
C13 C14 1.531(6) . ?
C13 H13B 1.00(5) . ?
C13 H13A 0.90(7) . ?
C14 C15 1.535(5) . ?
C14 H14B 1.03(4) . ?
C14 H14A 0.97(5) . ?
C15 C16 1.544(4) . ?
C15 H15 1.02(4) . ?
C16 C17 1.536(4) . ?
C16 H16B 1.00(4) . ?
C16 H16A 0.95(5) . ?
C17 C18 1.530(4) . ?
C17 H17B 1.03(4) . ?
C17 H17A 0.93(4) . ?
C18 H18B 1.00(5) . ?
C18 H18A 1.02(4) . ?
B2 C25 1.617(4) . ?
B2 C21 1.619(4) . ?
B2 H2B 1.27(4) . ?
B2 H2A 1.12(4) . ?
C21 C28 1.534(4) . ?
C21 C22 1.542(4) . ?
C21 H21 0.98(4) . ?
C22 C23 1.534(4) . ?
C22 H22B 1.02(4) . ?
C22 H22A 0.91(4) . ?
C23 C24 1.540(5) . ?
C23 H23B 1.03(4) . ?
C23 H23A 0.93(4) . ?
C24 C25 1.526(4) . ?
C24 H24B 0.88(4) . ?
C24 H24A 1.11(5) . ?
C25 C26 1.539(5) . ?
C25 H25 0.94(4) . ?
C26 C27 1.544(5) . ?
C26 H26B 0.97(4) . ?
C26 H26A 1.04(5) . ?
C27 C28 1.525(5) . ?
C27 H27B 0.99(4) . ?
C27 H27A 0.92(5) . ?
C28 H28B 1.08(4) . ?
C28 H28A 1.03(4) . ?
